data_4133501
loop_
_publ_author_name
'Choi, Inho'
'Yang, Sanghee'
'Choi, Tae-Lim'

_publ_section_title
;
 Preparing Semiconducting Nanoribbons with Tunable Length and Width via
 Crystallization-Driven Self-Assembly of a Simple Conjugated Homopolymer.
;
_journal_issue 49
_journal_name_full 'Journal of the American Chemical Society'
_journal_page_first 17218
_journal_page_last 17225
_journal_paper_doi 10.1021/jacs.8b10406
_journal_volume 140
_journal_year 2018
_chemical_formula_moiety 'C43 H46'
_chemical_formula_sum 'C43 H46'
_chemical_formula_weight 562.80
_space_group_crystal_system triclinic
_space_group_IT_number 2
_space_group_name_Hall '-P 1'
_space_group_name_H-M_alt 'P -1'
_atom_sites_solution_hydrogens geom
_atom_sites_solution_primary dual
_audit_creation_date 2017-08-25
_audit_creation_method
;
Olex2 1.2-ac3
(compiled 2017.02.24 svn.r3390 for Rigaku Oxford Diffraction, GUI svn.r5318)
;
_cell_angle_alpha 67.708(4)
_cell_angle_beta 74.052(3)
_cell_angle_gamma 86.150(3)
_cell_formula_units_Z 2
_cell_length_a 8.8240(3)
_cell_length_b 13.4501(5)
_cell_length_c 15.5579(6)
_cell_measurement_reflns_used 7059
_cell_measurement_temperature 99.8(8)
_cell_measurement_theta_max 73.5160
_cell_measurement_theta_min 3.5210
_cell_volume 1641.28(12)
_computing_cell_refinement 'CrysAlisPro 1.171.39.29d (Rigaku OD, 2017)'
_computing_data_collection 'CrysAlisPro 1.171.39.29d (Rigaku OD, 2017)'
_computing_data_reduction 'CrysAlisPro 1.171.39.29d (Rigaku OD, 2017)'
_computing_molecular_graphics 'Olex2 (Dolomanov et al., 2009)'
_computing_publication_material 'Olex2 (Dolomanov et al., 2009)'
_computing_structure_refinement 'ShelXL (Sheldrick, 2015)'
_computing_structure_solution 'ShelXT (Sheldrick, 2015)'
_diffrn_ambient_environment N~2~
_diffrn_ambient_temperature 99.8(8)
_diffrn_detector 'CCD plate'
_diffrn_detector_area_resol_mean 5.2262
_diffrn_detector_type AtlasS2
_diffrn_measured_fraction_theta_full 0.999
_diffrn_measured_fraction_theta_max 0.999
_diffrn_measurement_details
;
List of Runs (angles in degrees, time in seconds):

  # Type    Start    End  Width  t~exp~   \w     \q     \k     \f   Frames
--------------------------------------------------------------------------
  1  \w    -68.00  31.00   1.00    1.88    --  -41.82  57.00 120.00   99
  2  \w    -65.00  32.00   1.00    1.88    --  -41.82  38.00 -90.00   97
  3  \w   -108.00 -21.00   1.00    1.88    --  -41.82 -57.00 -30.00   87
  4  \w     49.00  95.00   1.00    1.88    --   41.82-125.00 -60.00   46
  5  \w     37.00 117.00   1.00    7.52    --  105.87 -77.00  30.00   80
  6  \w     74.00 125.00   1.00    7.52    --  105.87  77.00  90.00   51
  7  \w    130.00 168.00   1.00    7.52    --  105.87  61.00  30.00   38
  8  \w     84.00 110.00   1.00    7.52    --  105.87  45.00 150.00   26
  9  \w     33.00 138.00   1.00    7.52    --  105.87 -77.00-120.00  105
 10  \w    130.00 162.00   1.00    7.52    --  105.87  45.00 150.00   32
 11  \w     97.00 126.00   1.00    7.52    --  105.87 125.00-150.00   29
 12  \w     42.00  68.00   1.00    7.52    --  105.87-125.00  30.00   26
 13  \w     94.00 154.00   1.00    7.52    --  105.87 125.00 -30.00   60
 14  \w    143.00 168.00   1.00    7.52    --  105.87  77.00  90.00   25
 15  \w     94.00 119.00   1.00    7.52    --  105.87-125.00 150.00   25
 16  \w     89.00 121.00   1.00    7.52    --  105.87-125.00  30.00   32
 17  \w     46.00 106.00   1.00    7.52    --  105.87 -94.00-180.00   60
 18  \w    110.00 136.00   1.00    7.52    --  105.87  45.00  60.00   26
 19  \w    147.00 176.00   1.00    7.52    --  105.87  45.00  60.00   29
 20  \w     77.00 126.00   1.00    7.52    --  105.87  61.00  30.00   49
 21  \w     77.00 178.00   1.00    7.52    --  105.87  61.00 -60.00  101
;
_diffrn_measurement_device 'four-circle diffractometer'
_diffrn_measurement_device_type 'SuperNova, Dual, Cu at home/near, AtlasS2'
_diffrn_measurement_method '\w scans'
_diffrn_orient_matrix_type 'CrysAlisPro convention (1999,Acta A55,543-557)'
_diffrn_orient_matrix_UB_11 -0.0843324000
_diffrn_orient_matrix_UB_12 -0.1066550000
_diffrn_orient_matrix_UB_13 0.0209368000
_diffrn_orient_matrix_UB_21 0.1329629000
_diffrn_orient_matrix_UB_22 -0.0197043000
_diffrn_orient_matrix_UB_23 -0.0790960000
_diffrn_orient_matrix_UB_31 0.0907547000
_diffrn_orient_matrix_UB_32 -0.0598957000
_diffrn_orient_matrix_UB_33 0.0752311000
_diffrn_radiation_monochromator mirror
_diffrn_radiation_probe x-ray
_diffrn_radiation_type CuK\a
_diffrn_radiation_wavelength 1.54184
_diffrn_reflns_av_R_equivalents 0.0175
_diffrn_reflns_av_unetI/netI 0.0238
_diffrn_reflns_Laue_measured_fraction_full 0.999
_diffrn_reflns_Laue_measured_fraction_max 0.999
_diffrn_reflns_limit_h_max 10
_diffrn_reflns_limit_h_min -10
_diffrn_reflns_limit_k_max 16
_diffrn_reflns_limit_k_min -15
_diffrn_reflns_limit_l_max 18
_diffrn_reflns_limit_l_min -17
_diffrn_reflns_number 10980
_diffrn_reflns_point_group_measured_fraction_full 0.999
_diffrn_reflns_point_group_measured_fraction_max 0.999
_diffrn_reflns_theta_full 67.073
_diffrn_reflns_theta_max 67.073
_diffrn_reflns_theta_min 3.188
_diffrn_source 'micro-focus sealed X-ray tube'
_diffrn_source_type 'SuperNova (Cu) X-ray Source'
_exptl_absorpt_coefficient_mu 0.475
_exptl_absorpt_correction_T_max 1.000
_exptl_absorpt_correction_T_min 0.432
_exptl_absorpt_correction_type gaussian
_exptl_absorpt_process_details
;
CrysAlisPro 1.171.39.29d (Rigaku Oxford Diffraction, 2017)
Numerical absorption correction based on gaussian integration over
			a multifaceted crystal model
Empirical absorption correction using spherical harmonics,
 implemented in SCALE3 ABSPACK scaling algorithm.
;
_exptl_crystal_colour 'clear light yellow'
_exptl_crystal_colour_lustre clear
_exptl_crystal_colour_modifier light
_exptl_crystal_colour_primary yellow
_exptl_crystal_density_diffrn 1.139
_exptl_crystal_description needle
_exptl_crystal_F_000 608
_exptl_crystal_size_max 0.419
_exptl_crystal_size_mid 0.139
_exptl_crystal_size_min 0.104
_refine_diff_density_max 0.350
_refine_diff_density_min -0.381
_refine_diff_density_rms 0.044
_refine_ls_extinction_method none
_refine_ls_goodness_of_fit_ref 1.092
_refine_ls_hydrogen_treatment constr
_refine_ls_matrix_type full
_refine_ls_number_parameters 394
_refine_ls_number_reflns 5870
_refine_ls_number_restraints 0
_refine_ls_restrained_S_all 1.092
_refine_ls_R_factor_all 0.0630
_refine_ls_R_factor_gt 0.0580
_refine_ls_shift/su_max 0.000
_refine_ls_shift/su_mean 0.000
_refine_ls_structure_factor_coef Fsqd
_refine_ls_weighting_details 'w=1/[\s^2^(Fo^2^)+(0.0578P)^2^+1.0796P] where P=(Fo^2^+2Fc^2^)/3'
_refine_ls_weighting_scheme calc
_refine_ls_wR_factor_gt 0.1473
_refine_ls_wR_factor_ref 0.1509
_reflns_Friedel_coverage 0.000
_reflns_number_gt 5264
_reflns_number_total 5870
_reflns_threshold_expression 'I > 2\s(I)'
_cod_data_source_file ja8b10406_si_002.cif
_cod_data_source_block exp_899
_cod_original_cell_volume 1641.29(12)
_cod_database_code 4133501
_shelx_shelxl_version_number 2017/1
_chemical_oxdiff_formula 'C43 H46 '
_shelx_space_group_comment
;
The symmetry employed for this shelxl refinement is uniquely defined
by the following loop, which should always be used as a source of
symmetry information in preference to the above space-group names.
They are only intended as comments.
;
_diffrn_oxdiff_ac3_digest_frames
;
01d9b1bc388f69ddcb4e2dba8c64c08784011710c5f
;
_reflns_odcompleteness_completeness 99.90
_reflns_odcompleteness_iscentric 1
_reflns_odcompleteness_theta 66.97
_olex2_refinement_description
;
1. Fixed Uiso
 At 1.2 times of:
  All C(H) groups, All C(H,H) groups
 At 1.5 times of:
  All C(H,H,H) groups
2.a Secondary CH2 refined with riding coordinates:
 C2(H2A,H2B), C5(H5A,H5B), C14(H14A,H14B), C15(H15A,H15B), C32(H32A,H32B),
 C33(H33A,H33B)
2.b Aromatic/amide H refined with riding coordinates:
 C9(H9), C11(H11), C12(H12), C17(H17), C18(H18), C20(H20), C21(H21), C27(H27),
 C29(H29), C30(H30), C35(H35), C36(H36), C38(H38), C39(H39)
2.c Idealised Me refined as rotating group:
 C23(H23A,H23B,H23C), C24(H24A,H24B,H24C), C25(H25A,H25B,H25C), C41(H41A,H41B,
 H41C), C42(H42A,H42B,H42C), C43(H43A,H43B,H43C)
2.d :
 C4(H4), C7(H7)
;
_olex2_date_sample_data_collection 2017-08-21
_olex2_submission_special_instructions 'No special instructions were received'
_oxdiff_exptl_absorpt_empirical_details
;
Empirical correction (ABSPACK) includes:
- Absorption correction using spherical harmonics
- Frame scaling
;
_oxdiff_exptl_absorpt_empirical_full_max 1.625
_oxdiff_exptl_absorpt_empirical_full_min 0.801

loop_
_space_group_symop_operation_xyz
'x, y, z'
'-x, -y, -z'

loop_
_atom_site_label
_atom_site_type_symbol
_atom_site_fract_x
_atom_site_fract_y
_atom_site_fract_z
_atom_site_U_iso_or_equiv
_atom_site_adp_type
_atom_site_occupancy
_atom_site_site_symmetry_order
_atom_site_calc_flag
_atom_site_refinement_flags_posn
C1 C 0.6786(2) 0.60329(15) 0.59713(14) 0.0296(4) Uani 1 1 d .
C2 C 0.7399(2) 0.48919(16) 0.63931(15) 0.0353(4) Uani 1 1 d .
H2A H 0.840524 0.484494 0.596063 0.042 Uiso 1 1 calc R
H2B H 0.758503 0.479422 0.700590 0.042 Uiso 1 1 calc R
C3 C 0.6341(3) 0.40108(16) 0.65443(14) 0.0364(5) Uani 1 1 d .
C4 C 0.5499(3) 0.32855(16) 0.66739(15) 0.0414(5) Uani 1 1 d .
H4 H 0.483900 0.271753 0.677535 0.050 Uiso 1 1 calc R
C5 C 0.6475(2) 0.62417(16) 0.49873(14) 0.0324(4) Uani 1 1 d .
H5A H 0.566644 0.572425 0.508727 0.039 Uiso 1 1 calc R
H5B H 0.605466 0.695123 0.476278 0.039 Uiso 1 1 calc R
C6 C 0.7841(3) 0.61797(19) 0.42236(17) 0.0434(5) Uani 1 1 d .
C7 C 0.8926(3) 0.6164(3) 0.3579(2) 0.0641(8) Uani 1 1 d .
H7 H 0.977522 0.615164 0.307329 0.077 Uiso 1 1 calc R
C8 C 0.7949(2) 0.68506(14) 0.59311(13) 0.0285(4) Uani 1 1 d .
C9 C 0.9543(2) 0.70231(15) 0.54620(14) 0.0313(4) Uani 1 1 d .
H9 H 1.002707 0.662938 0.508971 0.038 Uiso 1 1 calc R
C10 C 1.0424(2) 0.77891(16) 0.55479(15) 0.0350(4) Uani 1 1 d .
C11 C 0.9671(2) 0.83638(17) 0.61149(16) 0.0375(5) Uani 1 1 d .
H11 H 1.025202 0.887392 0.617530 0.045 Uiso 1 1 calc R
C12 C 0.8071(2) 0.81917(16) 0.65927(14) 0.0331(4) Uani 1 1 d .
H12 H 0.758735 0.857744 0.697263 0.040 Uiso 1 1 calc R
C13 C 0.7209(2) 0.74372(14) 0.64937(13) 0.0283(4) Uani 1 1 d .
C14 C 1.2168(2) 0.79672(18) 0.50216(18) 0.0428(5) Uani 1 1 d .
H14A H 1.275113 0.748614 0.544787 0.051 Uiso 1 1 calc R
H14B H 1.234455 0.776394 0.446769 0.051 Uiso 1 1 calc R
C15 C 1.2833(3) 0.90802(19) 0.4681(2) 0.0535(6) Uani 1 1 d .
H15A H 1.284926 0.924102 0.523604 0.064 Uiso 1 1 calc R
H15B H 1.214951 0.958123 0.434680 0.064 Uiso 1 1 calc R
C16 C 1.4481(2) 0.92469(16) 0.40149(15) 0.0392(5) Uani 1 1 d .
C17 C 1.5797(2) 0.91050(16) 0.43632(14) 0.0386(5) Uani 1 1 d .
H17 H 1.566381 0.894374 0.501669 0.046 Uiso 1 1 calc R
C18 C 1.7313(2) 0.91979(16) 0.37584(14) 0.0345(4) Uani 1 1 d .
H18 H 1.817105 0.909309 0.401684 0.041 Uiso 1 1 calc R
C19 C 1.7575(2) 0.94443(15) 0.27748(13) 0.0297(4) Uani 1 1 d .
C20 C 1.6246(2) 0.96123(15) 0.24231(14) 0.0315(4) Uani 1 1 d .
H20 H 1.637592 0.979414 0.176698 0.038 Uiso 1 1 calc R
C21 C 1.4738(2) 0.95142(15) 0.30293(15) 0.0361(4) Uani 1 1 d .
H21 H 1.387823 0.962967 0.277159 0.043 Uiso 1 1 calc R
C22 C 1.9218(2) 0.95500(18) 0.20779(14) 0.0379(5) Uani 1 1 d .
C23 C 2.0508(2) 0.9206(2) 0.26052(16) 0.0429(5) Uani 1 1 d .
H23A H 2.053674 0.966949 0.294227 0.064 Uiso 1 1 calc GR
H23B H 2.151009 0.925530 0.214593 0.064 Uiso 1 1 calc GR
H23C H 2.028728 0.847737 0.305852 0.064 Uiso 1 1 calc GR
C24 C 1.9270(3) 0.8849(3) 0.14948(19) 0.0602(7) Uani 1 1 d .
H24A H 1.900682 0.811489 0.192626 0.090 Uiso 1 1 calc GR
H24B H 2.031205 0.889825 0.107454 0.090 Uiso 1 1 calc GR
H24C H 1.852582 0.909291 0.111713 0.090 Uiso 1 1 calc GR
C25 C 1.9574(3) 1.0737(2) 0.13908(19) 0.0636(8) Uani 1 1 d .
H25A H 1.875568 1.098125 0.106939 0.095 Uiso 1 1 calc GR
H25B H 2.056850 1.080207 0.092067 0.095 Uiso 1 1 calc GR
H25C H 1.962045 1.116755 0.175477 0.095 Uiso 1 1 calc GR
C26 C 0.5282(2) 0.62442(14) 0.66267(13) 0.0287(4) Uani 1 1 d .
C27 C 0.3789(2) 0.57695(15) 0.69068(15) 0.0335(4) Uani 1 1 d .
H27 H 0.362660 0.522066 0.671220 0.040 Uiso 1 1 calc R
C28 C 0.2534(2) 0.61128(18) 0.74786(16) 0.0398(5) Uani 1 1 d .
C29 C 0.2800(2) 0.69423(19) 0.77513(17) 0.0439(5) Uani 1 1 d .
H29 H 0.196180 0.717105 0.813561 0.053 Uiso 1 1 calc R
C30 C 0.4288(2) 0.74414(17) 0.74648(16) 0.0373(5) Uani 1 1 d .
H30 H 0.444113 0.800410 0.764475 0.045 Uiso 1 1 calc R
C31 C 0.5533(2) 0.70822(15) 0.69067(13) 0.0296(4) Uani 1 1 d .
C32 C 0.0915(2) 0.5571(2) 0.77719(19) 0.0489(6) Uani 1 1 d .
H32A H 0.037264 0.596977 0.728819 0.059 Uiso 1 1 calc R
H32B H 0.106123 0.485525 0.775821 0.059 Uiso 1 1 calc R
C33 C -0.0131(3) 0.5470(2) 0.87337(18) 0.0547(6) Uani 1 1 d .
H33A H -0.048462 0.617419 0.871602 0.066 Uiso 1 1 calc R
H33B H 0.045704 0.519213 0.921333 0.066 Uiso 1 1 calc R
C34 C -0.1551(3) 0.47236(19) 0.90181(17) 0.0487(6) Uani 1 1 d .
C35 C -0.1451(3) 0.3619(2) 0.9434(2) 0.0718(9) Uani 1 1 d .
H35 H -0.051712 0.333680 0.957352 0.086 Uiso 1 1 calc R
C36 C -0.2710(3) 0.2927(2) 0.9647(2) 0.0658(8) Uani 1 1 d .
H36 H -0.260105 0.218974 0.992832 0.079 Uiso 1 1 calc R
C37 C -0.4129(2) 0.33020(16) 0.94513(15) 0.0388(5) Uani 1 1 d .
C38 C -0.4230(2) 0.44065(16) 0.90462(15) 0.0378(5) Uani 1 1 d .
H38 H -0.516596 0.469135 0.891146 0.045 Uiso 1 1 calc R
C39 C -0.2963(3) 0.51007(17) 0.88360(15) 0.0415(5) Uani 1 1 d .
H39 H -0.307410 0.583878 0.856524 0.050 Uiso 1 1 calc R
C40 C -0.5495(2) 0.25016(16) 0.97116(16) 0.0397(5) Uani 1 1 d .
C41 C -0.6064(3) 0.19514(19) 1.08137(17) 0.0503(6) Uani 1 1 d .
H41A H -0.520360 0.159512 1.105822 0.075 Uiso 1 1 calc GR
H41B H -0.690021 0.143336 1.098515 0.075 Uiso 1 1 calc GR
H41C H -0.644273 0.248146 1.108747 0.075 Uiso 1 1 calc GR
C42 C -0.4940(3) 0.16445(18) 0.92806(19) 0.0529(6) Uani 1 1 d .
H42A H -0.454911 0.198557 0.859239 0.079 Uiso 1 1 calc GR
H42B H -0.580857 0.115654 0.943707 0.079 Uiso 1 1 calc GR
H42C H -0.411412 0.125460 0.954252 0.079 Uiso 1 1 calc GR
C43 C -0.6881(3) 0.30613(18) 0.93355(18) 0.0474(6) Uani 1 1 d .
H43A H -0.726200 0.358691 0.961434 0.071 Uiso 1 1 calc GR
H43B H -0.771235 0.253820 0.951026 0.071 Uiso 1 1 calc GR
H43C H -0.653864 0.341001 0.864581 0.071 Uiso 1 1 calc GR

loop_
_atom_site_aniso_label
_atom_site_aniso_U_11
_atom_site_aniso_U_22
_atom_site_aniso_U_33
_atom_site_aniso_U_23
_atom_site_aniso_U_13
_atom_site_aniso_U_12
C1 0.0273(9) 0.0296(9) 0.0373(10) -0.0165(8) -0.0122(8) 0.0040(7)
C2 0.0376(10) 0.0344(10) 0.0437(11) -0.0213(9) -0.0189(9) 0.0097(8)
C3 0.0492(12) 0.0299(10) 0.0366(10) -0.0149(8) -0.0208(9) 0.0115(9)
C4 0.0632(14) 0.0269(10) 0.0392(11) -0.0110(8) -0.0240(10) 0.0032(9)
C5 0.0320(10) 0.0329(10) 0.0407(11) -0.0197(8) -0.0158(8) 0.0065(8)
C6 0.0436(12) 0.0578(13) 0.0510(13) -0.0377(11) -0.0274(10) 0.0222(10)
C7 0.0505(14) 0.112(2) 0.0632(16) -0.0628(17) -0.0325(13) 0.0397(15)
C8 0.0277(9) 0.0289(9) 0.0323(9) -0.0126(7) -0.0127(7) 0.0045(7)
C9 0.0276(9) 0.0341(10) 0.0364(10) -0.0183(8) -0.0094(8) 0.0067(7)
C10 0.0252(9) 0.0387(10) 0.0428(11) -0.0194(9) -0.0064(8) 0.0028(8)
C11 0.0257(9) 0.0406(11) 0.0510(12) -0.0256(10) -0.0048(8) -0.0036(8)
C12 0.0270(9) 0.0361(10) 0.0399(10) -0.0217(9) -0.0041(8) -0.0005(8)
C13 0.0256(9) 0.0291(9) 0.0315(9) -0.0121(7) -0.0090(7) 0.0029(7)
C14 0.0258(10) 0.0456(12) 0.0591(13) -0.0282(11) -0.0024(9) 0.0019(9)
C15 0.0354(12) 0.0407(12) 0.0655(15) -0.0171(11) 0.0114(11) 0.0024(9)
C16 0.0324(10) 0.0281(10) 0.0441(11) -0.0088(8) 0.0025(9) 0.0030(8)
C17 0.0420(11) 0.0361(10) 0.0288(10) -0.0091(8) -0.0011(8) 0.0061(9)
C18 0.0328(10) 0.0376(10) 0.0306(10) -0.0103(8) -0.0094(8) 0.0063(8)
C19 0.0259(9) 0.0303(9) 0.0288(9) -0.0080(7) -0.0053(7) 0.0017(7)
C20 0.0299(10) 0.0307(9) 0.0300(9) -0.0072(8) -0.0077(8) -0.0006(7)
C21 0.0250(9) 0.0308(10) 0.0480(12) -0.0096(9) -0.0103(8) 0.0014(7)
C22 0.0255(10) 0.0513(12) 0.0310(10) -0.0118(9) -0.0038(8) 0.0012(8)
C23 0.0259(10) 0.0587(14) 0.0475(12) -0.0249(11) -0.0087(9) 0.0041(9)
C24 0.0350(12) 0.109(2) 0.0516(14) -0.0510(15) -0.0077(10) 0.0112(13)
C25 0.0316(12) 0.0721(17) 0.0524(14) 0.0068(13) 0.0015(10) -0.0068(11)
C26 0.0278(9) 0.0280(9) 0.0337(9) -0.0125(7) -0.0129(7) 0.0035(7)
C27 0.0319(10) 0.0311(9) 0.0440(11) -0.0178(8) -0.0149(8) -0.0003(8)
C28 0.0289(10) 0.0451(12) 0.0521(12) -0.0249(10) -0.0104(9) -0.0036(8)
C29 0.0241(10) 0.0535(13) 0.0618(14) -0.0362(11) -0.0017(9) -0.0037(9)
C30 0.0281(10) 0.0406(11) 0.0513(12) -0.0284(10) -0.0062(9) -0.0032(8)
C31 0.0266(9) 0.0298(9) 0.0352(10) -0.0135(8) -0.0109(8) 0.0013(7)
C32 0.0304(11) 0.0579(14) 0.0701(15) -0.0386(12) -0.0085(10) -0.0084(10)
C33 0.0468(13) 0.0615(15) 0.0505(13) -0.0087(11) -0.0161(11) -0.0256(12)
C34 0.0427(12) 0.0505(13) 0.0453(12) -0.0007(10) -0.0193(10) -0.0210(10)
C35 0.0424(14) 0.0540(15) 0.099(2) 0.0125(14) -0.0429(15) -0.0121(11)
C36 0.0447(14) 0.0361(12) 0.096(2) 0.0127(13) -0.0386(14) -0.0077(10)
C37 0.0353(11) 0.0310(10) 0.0444(11) 0.0000(8) -0.0201(9) -0.0075(8)
C38 0.0340(10) 0.0335(10) 0.0427(11) -0.0058(9) -0.0161(9) -0.0051(8)
C39 0.0451(12) 0.0314(10) 0.0425(11) -0.0055(9) -0.0126(9) -0.0104(9)
C40 0.0377(11) 0.0303(10) 0.0453(12) 0.0005(9) -0.0207(9) -0.0106(8)
C41 0.0510(13) 0.0422(12) 0.0503(13) 0.0005(10) -0.0232(11) -0.0185(10)
C42 0.0633(15) 0.0353(11) 0.0584(14) -0.0056(10) -0.0292(12) -0.0062(10)
C43 0.0365(11) 0.0417(12) 0.0584(14) -0.0024(10) -0.0246(10) -0.0121(9)

loop_
_atom_type_symbol
_atom_type_description
_atom_type_scat_dispersion_real
_atom_type_scat_dispersion_imag
_atom_type_scat_source
C C 0.0181 0.0091 'International Tables Vol C Tables 4.2.6.8 and 6.1.1.4'
H H 0.0000 0.0000 'International Tables Vol C Tables 4.2.6.8 and 6.1.1.4'

loop_
_exptl_crystal_face_index_h
_exptl_crystal_face_index_k
_exptl_crystal_face_index_l
_exptl_crystal_face_perp_dist
0 -3 -10 0.0696
-5 -3 -6 0.1961
5 -4 2 0.1102
1 3 10 0.0779
-5 4 -2 0.1398
1 -5 5 0.0775
-1 6 -4 0.0538
5 3 6 0.1341
0 6 9 0.0415
0 -7 -9 0.0590
-1 9 3 0.0529
-1 -6 -9 0.0699

loop_
_geom_angle_atom_site_label_1
_geom_angle_atom_site_label_2
_geom_angle_atom_site_label_3
_geom_angle
C5 C1 C2 111.09(15)
C8 C1 C2 108.60(15)
C8 C1 C5 113.74(16)
C26 C1 C2 113.78(16)
C26 C1 C5 107.87(14)
C26 C1 C8 101.51(14)
C1 C2 H2A 108.5
C1 C2 H2B 108.5
H2A C2 H2B 107.5
C3 C2 C1 114.90(16)
C3 C2 H2A 108.5
C3 C2 H2B 108.5
C4 C3 C2 179.0(2)
C3 C4 H4 180.0
C1 C5 H5A 108.3
C1 C5 H5B 108.3
H5A C5 H5B 107.4
C6 C5 C1 115.97(16)
C6 C5 H5A 108.3
C6 C5 H5B 108.3
C7 C6 C5 177.3(3)
C6 C7 H7 180.0
C9 C8 C1 128.79(16)
C9 C8 C13 120.48(17)
C13 C8 C1 110.68(16)
C8 C9 H9 120.0
C8 C9 C10 119.98(17)
C10 C9 H9 120.0
C9 C10 C14 118.94(17)
C11 C10 C9 118.87(17)
C11 C10 C14 122.18(18)
C10 C11 H11 119.2
C12 C11 C10 121.51(18)
C12 C11 H11 119.2
C11 C12 H12 120.5
C13 C12 C11 118.98(17)
C13 C12 H12 120.5
C8 C13 C31 108.60(16)
C12 C13 C8 120.17(17)
C12 C13 C31 131.23(17)
C10 C14 H14A 108.3
C10 C14 H14B 108.3
H14A C14 H14B 107.4
C15 C14 C10 116.05(18)
C15 C14 H14A 108.3
C15 C14 H14B 108.3
C14 C15 H15A 109.0
C14 C15 H15B 109.0
C14 C15 C16 113.12(18)
H15A C15 H15B 107.8
C16 C15 H15A 109.0
C16 C15 H15B 109.0
C17 C16 C15 121.4(2)
C17 C16 C21 117.25(18)
C21 C16 C15 121.3(2)
C16 C17 H17 119.3
C16 C17 C18 121.49(19)
C18 C17 H17 119.3
C17 C18 H18 119.3
C17 C18 C19 121.46(18)
C19 C18 H18 119.3
C18 C19 C20 116.82(17)
C18 C19 C22 123.60(17)
C20 C19 C22 119.57(17)
C19 C20 H20 119.3
C21 C20 C19 121.47(18)
C21 C20 H20 119.3
C16 C21 H21 119.3
C20 C21 C16 121.48(18)
C20 C21 H21 119.3
C19 C22 C25 108.94(17)
C23 C22 C19 112.16(16)
C23 C22 C25 107.88(19)
C24 C22 C19 109.73(17)
C24 C22 C23 108.36(18)
C24 C22 C25 109.7(2)
C22 C23 H23A 109.5
C22 C23 H23B 109.5
C22 C23 H23C 109.5
H23A C23 H23B 109.5
H23A C23 H23C 109.5
H23B C23 H23C 109.5
C22 C24 H24A 109.5
C22 C24 H24B 109.5
C22 C24 H24C 109.5
H24A C24 H24B 109.5
H24A C24 H24C 109.5
H24B C24 H24C 109.5
C22 C25 H25A 109.5
C22 C25 H25B 109.5
C22 C25 H25C 109.5
H25A C25 H25B 109.5
H25A C25 H25C 109.5
H25B C25 H25C 109.5
C27 C26 C1 128.69(17)
C27 C26 C31 120.32(17)
C31 C26 C1 110.89(16)
C26 C27 H27 120.0
C26 C27 C28 120.06(17)
C28 C27 H27 120.0
C27 C28 C32 118.48(18)
C29 C28 C27 119.01(18)
C29 C28 C32 122.51(19)
C28 C29 H29 119.1
C28 C29 C30 121.80(19)
C30 C29 H29 119.1
C29 C30 H30 120.7
C31 C30 C29 118.64(18)
C31 C30 H30 120.7
C26 C31 C13 108.26(16)
C30 C31 C13 131.59(17)
C30 C31 C26 120.15(17)
C28 C32 H32A 108.1
C28 C32 H32B 108.1
H32A C32 H32B 107.3
C33 C32 C28 116.79(19)
C33 C32 H32A 108.1
C33 C32 H32B 108.1
C32 C33 H33A 109.4
C32 C33 H33B 109.4
C32 C33 C34 111.0(2)
H33A C33 H33B 108.0
C34 C33 H33A 109.4
C34 C33 H33B 109.4
C35 C34 C33 120.9(2)
C39 C34 C33 122.1(2)
C39 C34 C35 117.0(2)
C34 C35 H35 119.3
C36 C35 C34 121.5(2)
C36 C35 H35 119.3
C35 C36 H36 119.1
C35 C36 C37 121.8(2)
C37 C36 H36 119.1
C36 C37 C40 119.77(19)
C38 C37 C36 116.52(19)
C38 C37 C40 123.69(18)
C37 C38 H38 119.2
C37 C38 C39 121.52(19)
C39 C38 H38 119.2
C34 C39 C38 121.7(2)
C34 C39 H39 119.2
C38 C39 H39 119.2
C37 C40 C41 108.71(17)
C42 C40 C37 110.18(19)
C42 C40 C41 109.02(18)
C43 C40 C37 111.68(16)
C43 C40 C41 108.70(19)
C43 C40 C42 108.50(18)
C40 C41 H41A 109.5
C40 C41 H41B 109.5
C40 C41 H41C 109.5
H41A C41 H41B 109.5
H41A C41 H41C 109.5
H41B C41 H41C 109.5
C40 C42 H42A 109.5
C40 C42 H42B 109.5
C40 C42 H42C 109.5
H42A C42 H42B 109.5
H42A C42 H42C 109.5
H42B C42 H42C 109.5
C40 C43 H43A 109.5
C40 C43 H43B 109.5
C40 C43 H43C 109.5
H43A C43 H43B 109.5
H43A C43 H43C 109.5
H43B C43 H43C 109.5

loop_
_geom_bond_atom_site_label_1
_geom_bond_atom_site_label_2
_geom_bond_distance
C1 C2 1.549(3)
C1 C5 1.547(3)
C1 C8 1.526(2)
C1 C26 1.519(3)
C2 H2A 0.9700
C2 H2B 0.9700
C2 C3 1.466(3)
C3 C4 1.188(3)
C4 H4 0.9300
C5 H5A 0.9700
C5 H5B 0.9700
C5 C6 1.465(3)
C6 C7 1.187(3)
C7 H7 0.9300
C8 C9 1.384(3)
C8 C13 1.398(3)
C9 H9 0.9300
C9 C10 1.397(3)
C10 C11 1.394(3)
C10 C14 1.518(3)
C11 H11 0.9300
C11 C12 1.392(3)
C12 H12 0.9300
C12 C13 1.385(3)
C13 C31 1.473(3)
C14 H14A 0.9700
C14 H14B 0.9700
C14 C15 1.487(3)
C15 H15A 0.9700
C15 H15B 0.9700
C15 C16 1.509(3)
C16 C17 1.384(3)
C16 C21 1.391(3)
C17 H17 0.9300
C17 C18 1.390(3)
C18 H18 0.9300
C18 C19 1.391(3)
C19 C20 1.396(3)
C19 C22 1.531(3)
C20 H20 0.9300
C20 C21 1.384(3)
C21 H21 0.9300
C22 C23 1.529(3)
C22 C24 1.528(3)
C22 C25 1.543(3)
C23 H23A 0.9600
C23 H23B 0.9600
C23 H23C 0.9600
C24 H24A 0.9600
C24 H24B 0.9600
C24 H24C 0.9600
C25 H25A 0.9600
C25 H25B 0.9600
C25 H25C 0.9600
C26 C27 1.385(3)
C26 C31 1.403(3)
C27 H27 0.9300
C27 C28 1.390(3)
C28 C29 1.389(3)
C28 C32 1.519(3)
C29 H29 0.9300
C29 C30 1.394(3)
C30 H30 0.9300
C30 C31 1.385(3)
C32 H32A 0.9700
C32 H32B 0.9700
C32 C33 1.488(4)
C33 H33A 0.9700
C33 H33B 0.9700
C33 C34 1.517(3)
C34 C35 1.385(4)
C34 C39 1.374(3)
C35 H35 0.9300
C35 C36 1.383(3)
C36 H36 0.9300
C36 C37 1.387(3)
C37 C38 1.384(3)
C37 C40 1.533(3)
C38 H38 0.9300
C38 C39 1.391(3)
C39 H39 0.9300
C40 C41 1.534(3)
C40 C42 1.532(3)
C40 C43 1.530(3)
C41 H41A 0.9600
C41 H41B 0.9600
C41 H41C 0.9600
C42 H42A 0.9600
C42 H42B 0.9600
C42 H42C 0.9600
C43 H43A 0.9600
C43 H43B 0.9600
C43 H43C 0.9600

loop_
_exptl_oxdiff_crystal_face_indexfrac_h
_exptl_oxdiff_crystal_face_indexfrac_k
_exptl_oxdiff_crystal_face_indexfrac_l
_exptl_oxdiff_crystal_face_x
_exptl_oxdiff_crystal_face_y
_exptl_oxdiff_crystal_face_z
-0.0035 -3.0000 -9.9928 0.1110 0.8490 -0.5724
-4.9972 -3.0119 -5.9998 0.6170 -0.1305 -0.7245
4.9991 -3.9837 2.0050 0.0453 0.5846 0.8431
1.0027 3.0026 9.9937 -0.1956 -0.7163 0.6630
-4.9991 3.9837 -2.0050 -0.0453 -0.5846 -0.8431
1.0047 -4.9925 4.9999 0.5524 -0.1635 0.7664
-1.0047 5.9920 -4.0009 -0.6381 0.0648 -0.7511
4.9972 3.0119 5.9998 -0.6170 0.1305 0.7245
0.0012 5.9975 8.9922 -0.4515 -0.8293 0.3174
-0.0007 -6.9968 -8.9918 0.5580 0.8490 -0.2574
-1.0028 8.9913 2.9937 -0.8117 -0.5473 -0.4043
-1.0004 -6.0001 -8.9931 0.5360 0.6965 -0.4080
